data_8106060
loop_
_publ_author_name
'Mao, Pan-Dong'
'Zhao, Xiao-Lei'
'Yang, Qing-Wen'
'Yang, Miao'
'Wang, Yuan'

_publ_section_title
;
 Crystal structure of
 [N,N-bis((pyrrol-2-yl)ethylidene)butane-1,4-diamine-\k4
 N,N&#x2032;,N&#x2032;&#x2032;,N&#x2032;&#x2032;&#x2032;]-nickel(II),
 C16H20N4Ni
;
_journal_issue 1
_journal_name_full 'Zeitschrift f\"ur Kristallographie - New Crystal Structures'
_journal_page_first 101
_journal_page_last 102
_journal_paper_doi 10.1515/ncrs-2017-0190
_journal_volume 233
_journal_year 2018
_chemical_formula_sum 'C16 H20 N4 Ni'
_chemical_formula_weight 327.07
_space_group_IT_number 14
_space_group_name_Hall '-P 2yn'
_space_group_name_H-M_alt 'P 1 21/n 1'
_symmetry_cell_setting monoclinic
_symmetry_space_group_name_H-M 'P 1 21/n 1'
_atom_sites_solution_hydrogens geom
_atom_sites_solution_primary direct
_atom_sites_solution_secondary difmap
_cell_angle_alpha 90.00
_cell_angle_beta 100.837(2)
_cell_angle_gamma 90.00
_cell_formula_units_Z 4
_cell_length_a 7.6578(10)
_cell_length_b 17.184(2)
_cell_length_c 11.6581(15)
_cell_measurement_reflns_used 1830
_cell_measurement_temperature 296(2)
_cell_measurement_theta_max 22.65
_cell_measurement_theta_min 2.37
_cell_volume 1506.7(3)
_computing_cell_refinement 'Bruker SMART'
_computing_data_collection 'Bruker SMART'
_computing_data_reduction 'Bruker SAINT'
_computing_molecular_graphics 'Bruker SHELXTL'
_computing_publication_material 'Bruker SHELXTL'
_computing_structure_refinement 'SHELXL-97 (Sheldrick, 1997)'
_computing_structure_solution 'SHELXS-97 (Sheldrick, 1990)'
_diffrn_ambient_temperature 296(2)
_diffrn_measured_fraction_theta_full 0.996
_diffrn_measured_fraction_theta_max 0.996
_diffrn_measurement_device_type 'CCD area detector'
_diffrn_measurement_method 'phi and omega scans'
_diffrn_radiation_monochromator graphite
_diffrn_radiation_source 'fine-focus sealed tube'
_diffrn_radiation_type MoK\a
_diffrn_radiation_wavelength 0.71073
_diffrn_reflns_av_R_equivalents 0.0362
_diffrn_reflns_av_sigmaI/netI 0.0423
_diffrn_reflns_limit_h_max 6
_diffrn_reflns_limit_h_min -9
_diffrn_reflns_limit_k_max 19
_diffrn_reflns_limit_k_min -21
_diffrn_reflns_limit_l_max 14
_diffrn_reflns_limit_l_min -14
_diffrn_reflns_number 8560
_diffrn_reflns_theta_full 26.00
_diffrn_reflns_theta_max 26.00
_diffrn_reflns_theta_min 2.14
_exptl_absorpt_coefficient_mu 1.286
_exptl_absorpt_correction_T_max 0.8609
_exptl_absorpt_correction_T_min 0.8305
_exptl_absorpt_correction_type multi-scan
_exptl_absorpt_process_details sadabs
_exptl_crystal_colour brown
_exptl_crystal_density_diffrn 1.442
_exptl_crystal_density_method 'not measured'
_exptl_crystal_description block
_exptl_crystal_F_000 688
_exptl_crystal_size_max 0.15
_exptl_crystal_size_mid 0.14
_exptl_crystal_size_min 0.12
_refine_diff_density_max 0.374
_refine_diff_density_min -0.294
_refine_diff_density_rms 0.053
_refine_ls_extinction_method none
_refine_ls_goodness_of_fit_ref 1.053
_refine_ls_hydrogen_treatment constr
_refine_ls_matrix_type full
_refine_ls_number_parameters 190
_refine_ls_number_reflns 2962
_refine_ls_number_restraints 0
_refine_ls_restrained_S_all 1.053
_refine_ls_R_factor_all 0.0563
_refine_ls_R_factor_gt 0.0356
_refine_ls_shift/su_max 0.001
_refine_ls_shift/su_mean 0.000
_refine_ls_structure_factor_coef Fsqd
_refine_ls_weighting_details 'calc w=1/[\s^2^(Fo^2^)+(0.0451P)^2^+0.1008P] where P=(Fo^2^+2Fc^2^)/3'
_refine_ls_weighting_scheme calc
_refine_ls_wR_factor_gt 0.0881
_refine_ls_wR_factor_ref 0.0945
_reflns_number_gt 2169
_reflns_number_total 2962
_reflns_threshold_expression >2sigma(I)
_cod_data_source_file suppl_ncrs-2017-0190_suppl.cif
_cod_data_source_block wy1
_cod_original_sg_symbol_H-M P2(1)/n
_cod_database_code 8106060

loop_
_symmetry_equiv_pos_as_xyz
'x, y, z'
'-x+1/2, y+1/2, -z+1/2'
'-x, -y, -z'
'x-1/2, -y-1/2, z-1/2'

loop_
_atom_site_label
_atom_site_type_symbol
_atom_site_fract_x
_atom_site_fract_y
_atom_site_fract_z
_atom_site_U_iso_or_equiv
_atom_site_adp_type
_atom_site_occupancy
_atom_site_symmetry_multiplicity
_atom_site_calc_flag
_atom_site_refinement_flags
_atom_site_disorder_assembly
_atom_site_disorder_group
Ni1 Ni 0.35238(4) 0.225436(19) 0.37149(3) 0.03754(14) Uani 1 1 d . . .
N1 N 0.4070(3) 0.16387(14) 0.2449(2) 0.0479(6) Uani 1 1 d . . .
N2 N 0.3022(3) 0.30600(13) 0.24925(19) 0.0444(6) Uani 1 1 d . . .
N3 N 0.3919(3) 0.29280(13) 0.5143(2) 0.0430(6) Uani 1 1 d . . .
N4 N 0.3022(3) 0.14746(13) 0.4783(2) 0.0502(6) Uani 1 1 d . . .
C1 C 0.4674(4) 0.09253(18) 0.2236(3) 0.0584(8) Uani 1 1 d . . .
H1A H 0.4883 0.0521 0.2774 0.070 Uiso 1 1 calc R . .
C2 C 0.4936(4) 0.0888(2) 0.1090(3) 0.0681(10) Uani 1 1 d . . .
H2A H 0.5349 0.0461 0.0730 0.082 Uiso 1 1 calc R . .
C3 C 0.4469(4) 0.1605(2) 0.0583(3) 0.0631(9) Uani 1 1 d . . .
H3A H 0.4502 0.1752 -0.0180 0.076 Uiso 1 1 calc R . .
C4 C 0.3944(4) 0.20564(18) 0.1436(2) 0.0482(7) Uani 1 1 d . . .
C5 C 0.3324(4) 0.28466(18) 0.1482(2) 0.0481(7) Uani 1 1 d . . .
C6 C 0.3062(4) 0.3345(2) 0.0407(2) 0.0680(10) Uani 1 1 d . . .
H6A H 0.2651 0.3851 0.0586 0.102 Uiso 1 1 calc R . .
H6B H 0.2197 0.3108 -0.0194 0.102 Uiso 1 1 calc R . .
H6C H 0.4170 0.3396 0.0142 0.102 Uiso 1 1 calc R . .
C7 C 0.2404(4) 0.38381(16) 0.2725(3) 0.0532(8) Uani 1 1 d . . .
H7A H 0.1599 0.3801 0.3273 0.064 Uiso 1 1 calc R . .
H7B H 0.1751 0.4059 0.2005 0.064 Uiso 1 1 calc R . .
C8 C 0.3929(4) 0.43676(17) 0.3219(3) 0.0546(8) Uani 1 1 d . . .
H8A H 0.3452 0.4841 0.3492 0.066 Uiso 1 1 calc R . .
H8B H 0.4549 0.4510 0.2596 0.066 Uiso 1 1 calc R . .
C9 C 0.5262(4) 0.40214(17) 0.4216(2) 0.0504(7) Uani 1 1 d . . .
H9A H 0.5843 0.3587 0.3911 0.061 Uiso 1 1 calc R . .
H9B H 0.6167 0.4410 0.4479 0.061 Uiso 1 1 calc R . .
C10 C 0.4553(4) 0.37398(17) 0.5264(3) 0.0529(8) Uani 1 1 d . . .
H10A H 0.5483 0.3781 0.5952 0.063 Uiso 1 1 calc R . .
H10B H 0.3579 0.4074 0.5379 0.063 Uiso 1 1 calc R . .
C11 C 0.3628(4) 0.25557(18) 0.6061(2) 0.0462(7) Uani 1 1 d . . .
C12 C 0.3799(4) 0.29090(19) 0.7251(2) 0.0599(9) Uani 1 1 d . . .
H12A H 0.4149 0.3444 0.7224 0.090 Uiso 1 1 calc R . .
H12B H 0.4680 0.2630 0.7791 0.090 Uiso 1 1 calc R . .
H12C H 0.2676 0.2879 0.7502 0.090 Uiso 1 1 calc R . .
C13 C 0.3122(4) 0.17546(17) 0.5887(2) 0.0451(7) Uani 1 1 d . . .
C14 C 0.2711(4) 0.1170(2) 0.6607(3) 0.0599(9) Uani 1 1 d . . .
H14A H 0.2691 0.1210 0.7400 0.072 Uiso 1 1 calc R . .
C15 C 0.2335(4) 0.0510(2) 0.5917(3) 0.0670(10) Uani 1 1 d . . .
H15A H 0.2007 0.0024 0.6154 0.080 Uiso 1 1 calc R . .
C16 C 0.2544(4) 0.07186(18) 0.4812(3) 0.0618(9) Uani 1 1 d . . .
H16A H 0.2378 0.0385 0.4172 0.074 Uiso 1 1 calc R . .

loop_
_atom_site_aniso_label
_atom_site_aniso_U_11
_atom_site_aniso_U_22
_atom_site_aniso_U_33
_atom_site_aniso_U_23
_atom_site_aniso_U_13
_atom_site_aniso_U_12
Ni1 0.0441(2) 0.0353(2) 0.0339(2) -0.00280(15) 0.00900(15) -0.00091(15)
N1 0.0526(15) 0.0437(15) 0.0487(14) -0.0080(12) 0.0129(11) -0.0054(11)
N2 0.0468(14) 0.0425(13) 0.0422(13) -0.0020(11) 0.0043(11) -0.0032(11)
N3 0.0421(14) 0.0438(14) 0.0435(13) -0.0037(11) 0.0089(11) 0.0006(10)
N4 0.0632(17) 0.0428(14) 0.0467(14) -0.0008(12) 0.0154(12) -0.0022(12)
C1 0.056(2) 0.0417(17) 0.080(2) -0.0181(17) 0.0179(17) -0.0071(15)
C2 0.059(2) 0.070(2) 0.078(2) -0.042(2) 0.0214(18) -0.0119(18)
C3 0.054(2) 0.087(3) 0.0504(19) -0.0265(19) 0.0145(15) -0.0176(18)
C4 0.0477(18) 0.060(2) 0.0369(15) -0.0110(14) 0.0073(13) -0.0113(14)
C5 0.0424(17) 0.060(2) 0.0382(15) 0.0006(14) -0.0015(13) -0.0124(14)
C6 0.071(2) 0.081(3) 0.0476(18) 0.0119(18) -0.0005(16) -0.0162(19)
C7 0.0475(18) 0.0466(18) 0.063(2) 0.0021(15) 0.0036(15) 0.0069(14)
C8 0.057(2) 0.0400(17) 0.066(2) 0.0008(15) 0.0092(16) 0.0054(14)
C9 0.0486(18) 0.0414(17) 0.0600(19) -0.0063(14) 0.0069(15) -0.0048(13)
C10 0.057(2) 0.0478(18) 0.0529(18) -0.0136(15) 0.0081(15) -0.0019(14)
C11 0.0387(16) 0.0587(19) 0.0406(16) -0.0019(14) 0.0058(12) 0.0111(14)
C12 0.069(2) 0.071(2) 0.0388(16) -0.0057(15) 0.0085(15) 0.0108(16)
C13 0.0395(16) 0.0542(18) 0.0422(16) 0.0060(14) 0.0091(13) 0.0047(14)
C14 0.052(2) 0.075(2) 0.0550(19) 0.0214(18) 0.0172(16) 0.0072(17)
C15 0.065(2) 0.054(2) 0.084(3) 0.0209(19) 0.0219(19) 0.0023(17)
C16 0.075(2) 0.0454(19) 0.067(2) 0.0017(17) 0.0187(18) -0.0047(16)

loop_
_atom_type_symbol
_atom_type_description
_atom_type_scat_dispersion_real
_atom_type_scat_dispersion_imag
_atom_type_scat_source
C C 0.0033 0.0016 'International Tables Vol C Tables 4.2.6.8 and 6.1.1.4'
H H 0.0000 0.0000 'International Tables Vol C Tables 4.2.6.8 and 6.1.1.4'
N N 0.0061 0.0033 'International Tables Vol C Tables 4.2.6.8 and 6.1.1.4'
Ni Ni 0.3393 1.1124 'International Tables Vol C Tables 4.2.6.8 and 6.1.1.4'

loop_
_geom_angle_atom_site_label_1
_geom_angle_atom_site_label_2
_geom_angle_atom_site_label_3
_geom_angle
_geom_angle_site_symmetry_1
_geom_angle_site_symmetry_3
N4 Ni1 N1 102.29(10) . .
N4 Ni1 N2 157.61(10) . .
N1 Ni1 N2 82.68(10) . .
N4 Ni1 N3 83.20(10) . .
N1 Ni1 N3 159.09(9) . .
N2 Ni1 N3 99.98(10) . .
C1 N1 C4 106.8(3) . .
C1 N1 Ni1 140.5(2) . .
C4 N1 Ni1 112.52(19) . .
C5 N2 C7 123.2(3) . .
C5 N2 Ni1 114.5(2) . .
C7 N2 Ni1 122.31(19) . .
C11 N3 C10 119.4(2) . .
C11 N3 Ni1 112.13(19) . .
C10 N3 Ni1 128.43(19) . .
C16 N4 C13 106.5(3) . .
C16 N4 Ni1 140.9(2) . .
C13 N4 Ni1 112.59(19) . .
N1 C1 C2 109.6(3) . .
N1 C1 H1A 125.2 . .
C2 C1 H1A 125.2 . .
C3 C2 C1 107.3(3) . .
C3 C2 H2A 126.3 . .
C1 C2 H2A 126.3 . .
C4 C3 C2 106.2(3) . .
C4 C3 H3A 126.9 . .
C2 C3 H3A 126.9 . .
N1 C4 C3 110.1(3) . .
N1 C4 C5 115.5(2) . .
C3 C4 C5 134.3(3) . .
N2 C5 C4 114.6(3) . .
N2 C5 C6 125.4(3) . .
C4 C5 C6 120.0(3) . .
C5 C6 H6A 109.5 . .
C5 C6 H6B 109.5 . .
H6A C6 H6B 109.5 . .
C5 C6 H6C 109.5 . .
H6A C6 H6C 109.5 . .
H6B C6 H6C 109.5 . .
N2 C7 C8 111.6(2) . .
N2 C7 H7A 109.3 . .
C8 C7 H7A 109.3 . .
N2 C7 H7B 109.3 . .
C8 C7 H7B 109.3 . .
H7A C7 H7B 108.0 . .
C7 C8 C9 114.7(2) . .
C7 C8 H8A 108.6 . .
C9 C8 H8A 108.6 . .
C7 C8 H8B 108.6 . .
C9 C8 H8B 108.6 . .
H8A C8 H8B 107.6 . .
C10 C9 C8 117.0(2) . .
C10 C9 H9A 108.1 . .
C8 C9 H9A 108.1 . .
C10 C9 H9B 108.1 . .
C8 C9 H9B 108.1 . .
H9A C9 H9B 107.3 . .
N3 C10 C9 112.9(2) . .
N3 C10 H10A 109.0 . .
C9 C10 H10A 109.0 . .
N3 C10 H10B 109.0 . .
C9 C10 H10B 109.0 . .
H10A C10 H10B 107.8 . .
N3 C11 C13 116.0(3) . .
N3 C11 C12 124.3(3) . .
C13 C11 C12 119.6(3) . .
C11 C12 H12A 109.5 . .
C11 C12 H12B 109.5 . .
H12A C12 H12B 109.5 . .
C11 C12 H12C 109.5 . .
H12A C12 H12C 109.5 . .
H12B C12 H12C 109.5 . .
N4 C13 C14 109.8(3) . .
N4 C13 C11 116.0(2) . .
C14 C13 C11 134.2(3) . .
C13 C14 C15 106.7(3) . .
C13 C14 H14A 126.7 . .
C15 C14 H14A 126.7 . .
C16 C15 C14 106.4(3) . .
C16 C15 H15A 126.8 . .
C14 C15 H15A 126.8 . .
N4 C16 C15 110.7(3) . .
N4 C16 H16A 124.7 . .
C15 C16 H16A 124.7 . .

loop_
_geom_bond_atom_site_label_1
_geom_bond_atom_site_label_2
_geom_bond_distance
_geom_bond_site_symmetry_2
Ni1 N4 1.917(2) .
Ni1 N1 1.925(2) .
Ni1 N2 1.972(2) .
Ni1 N3 2.003(2) .
N1 C1 1.350(4) .
N1 C4 1.370(4) .
N2 C5 1.296(4) .
N2 C7 1.461(3) .
N3 C11 1.301(4) .
N3 C10 1.475(3) .
N4 C16 1.352(4) .
N4 C13 1.362(3) .
C1 C2 1.389(4) .
C1 H1A 0.9300 .
C2 C3 1.383(5) .
C2 H2A 0.9300 .
C3 C4 1.380(4) .
C3 H3A 0.9300 .
C4 C5 1.443(4) .
C5 C6 1.500(4) .
C6 H6A 0.9600 .
C6 H6B 0.9600 .
C6 H6C 0.9600 .
C7 C8 1.507(4) .
C7 H7A 0.9700 .
C7 H7B 0.9700 .
C8 C9 1.517(4) .
C8 H8A 0.9700 .
C8 H8B 0.9700 .
C9 C10 1.507(4) .
C9 H9A 0.9700 .
C9 H9B 0.9700 .
C10 H10A 0.9700 .
C10 H10B 0.9700 .
C11 C13 1.434(4) .
C11 C12 1.498(4) .
C12 H12A 0.9600 .
C12 H12B 0.9600 .
C12 H12C 0.9600 .
C13 C14 1.384(4) .
C14 C15 1.388(5) .
C14 H14A 0.9300 .
C15 C16 1.375(4) .
C15 H15A 0.9300 .
C16 H16A 0.9300 .

loop_
_geom_torsion_atom_site_label_1
_geom_torsion_atom_site_label_2
_geom_torsion_atom_site_label_3
_geom_torsion_atom_site_label_4
_geom_torsion
_geom_torsion_site_symmetry_1
_geom_torsion_site_symmetry_2
_geom_torsion_site_symmetry_3
_geom_torsion_site_symmetry_4
N4 Ni1 N1 C1 -25.2(3) . . . .
N2 Ni1 N1 C1 176.9(3) . . . .
N3 Ni1 N1 C1 78.1(4) . . . .
N4 Ni1 N1 C4 161.27(19) . . . .
N2 Ni1 N1 C4 3.43(19) . . . .
N3 Ni1 N1 C4 -95.4(3) . . . .
N4 Ni1 N2 C5 -107.0(3) . . . .
N1 Ni1 N2 C5 -2.4(2) . . . .
N3 Ni1 N2 C5 156.6(2) . . . .
N4 Ni1 N2 C7 74.4(3) . . . .
N1 Ni1 N2 C7 179.0(2) . . . .
N3 Ni1 N2 C7 -21.9(2) . . . .
N4 Ni1 N3 C11 -1.6(2) . . . .
N1 Ni1 N3 C11 -108.3(3) . . . .
N2 Ni1 N3 C11 156.0(2) . . . .
N4 Ni1 N3 C10 175.3(2) . . . .
N1 Ni1 N3 C10 68.5(4) . . . .
N2 Ni1 N3 C10 -27.1(2) . . . .
N1 Ni1 N4 C16 -20.9(4) . . . .
N2 Ni1 N4 C16 79.9(4) . . . .
N3 Ni1 N4 C16 179.6(4) . . . .
N1 Ni1 N4 C13 161.4(2) . . . .
N2 Ni1 N4 C13 -97.8(3) . . . .
N3 Ni1 N4 C13 1.9(2) . . . .
C4 N1 C1 C2 0.1(3) . . . .
Ni1 N1 C1 C2 -173.7(2) . . . .
N1 C1 C2 C3 -0.2(4) . . . .
C1 C2 C3 C4 0.2(3) . . . .
C1 N1 C4 C3 0.1(3) . . . .
Ni1 N1 C4 C3 175.76(19) . . . .
C1 N1 C4 C5 -179.7(2) . . . .
Ni1 N1 C4 C5 -4.0(3) . . . .
C2 C3 C4 N1 -0.2(3) . . . .
C2 C3 C4 C5 179.5(3) . . . .
C7 N2 C5 C4 179.4(2) . . . .
Ni1 N2 C5 C4 0.9(3) . . . .
C7 N2 C5 C6 -1.2(4) . . . .
Ni1 N2 C5 C6 -179.7(2) . . . .
N1 C4 C5 N2 2.1(4) . . . .
C3 C4 C5 N2 -177.6(3) . . . .
N1 C4 C5 C6 -177.4(3) . . . .
C3 C4 C5 C6 3.0(5) . . . .
C5 N2 C7 C8 -94.3(3) . . . .
Ni1 N2 C7 C8 84.1(3) . . . .
N2 C7 C8 C9 -47.9(4) . . . .
C7 C8 C9 C10 -56.6(4) . . . .
C11 N3 C10 C9 165.5(2) . . . .
Ni1 N3 C10 C9 -11.2(4) . . . .
C8 C9 C10 N3 87.2(3) . . . .
C10 N3 C11 C13 -176.2(2) . . . .
Ni1 N3 C11 C13 0.9(3) . . . .
C10 N3 C11 C12 3.4(4) . . . .
Ni1 N3 C11 C12 -179.4(2) . . . .
C16 N4 C13 C14 0.3(3) . . . .
Ni1 N4 C13 C14 178.75(18) . . . .
C16 N4 C13 C11 179.6(2) . . . .
Ni1 N4 C13 C11 -1.9(3) . . . .
N3 C11 C13 N4 0.6(4) . . . .
C12 C11 C13 N4 -179.1(2) . . . .
N3 C11 C13 C14 179.8(3) . . . .
C12 C11 C13 C14 0.0(5) . . . .
N4 C13 C14 C15 -0.4(3) . . . .
C11 C13 C14 C15 -179.6(3) . . . .
C13 C14 C15 C16 0.4(4) . . . .
C13 N4 C16 C15 0.0(4) . . . .
Ni1 N4 C16 C15 -177.8(2) . . . .
C14 C15 C16 N4 -0.3(4) . . . .
